data_7717991
loop_
_publ_author_name
'Chen, Xiao'
'Zhang, Qinguo'
'Kaswer, Ashley'
'Kim, Hyunjeong'
'Ahmed, Maisha'
'Neary, Michelle C.'
'Cheng, Shu-Yuan'
'Zhang, Guoqi'
'Rauceo, Jason M.'

_publ_section_title
;
 Indium(III)-terpyridine complexes: synthesis, structures and remarkable
 antifungal and anticancer activities.
;
_journal_issue 11
_journal_name_full 'Dalton transactions (Cambridge, England : 2003)'
_journal_page_first 4656
_journal_page_last 4663
_journal_paper_doi 10.1039/d4dt03492a
_journal_volume 54
_journal_year 2025
_chemical_formula_moiety 'C15 H10 Cl4 In N3, 1.5(C H4 O)'
_chemical_formula_sum 'C16.5 H16 Cl4 In N3 O1.5'
_chemical_formula_weight 536.94
_space_group_crystal_system monoclinic
_space_group_IT_number 14
_space_group_name_Hall '-P 2ybc'
_space_group_name_H-M_alt 'P 1 21/c 1'
_atom_sites_solution_hydrogens mixed
_atom_sites_solution_primary dual
_atom_sites_solution_secondary difmap
_audit_creation_method SHELXL-2018/3
_audit_update_record
;
2024-08-16 deposited with the CCDC.	2025-02-10 downloaded from the CCDC.
;
_cell_angle_alpha 90
_cell_angle_beta 90.9160(10)
_cell_angle_gamma 90
_cell_formula_units_Z 8
_cell_length_a 13.1149(3)
_cell_length_b 15.2796(3)
_cell_length_c 19.7365(5)
_cell_measurement_reflns_used 9617
_cell_measurement_temperature 130(2)
_cell_measurement_theta_max 33.74
_cell_measurement_theta_min 2.28
_cell_volume 3954.50(16)
_computing_cell_refinement 'Bruker SAINT'
_computing_data_collection 'Bruker APEX4'
_computing_data_reduction 'Bruker SAINT'
_computing_molecular_graphics 'Bruker SHELXTL'
_computing_publication_material 'Bruker SHELXTL'
_computing_structure_refinement 'SHELXL-2018/3 (Sheldrick, 2018)'
_computing_structure_solution 'SHELXT 2018/2 (Sheldrick, 2018)'
_diffrn_ambient_temperature 130(2)
_diffrn_measured_fraction_theta_full 0.999
_diffrn_measured_fraction_theta_max 0.997
_diffrn_measurement_device_type 'Bruker D8 with PHOTON III detector'
_diffrn_measurement_method '\f and \w shutterless scans'
_diffrn_radiation_type MoK\a
_diffrn_radiation_wavelength 0.71073
_diffrn_reflns_av_R_equivalents 0.0625
_diffrn_reflns_av_unetI/netI 0.0280
_diffrn_reflns_Laue_measured_fraction_full 0.999
_diffrn_reflns_Laue_measured_fraction_max 0.997
_diffrn_reflns_limit_h_max 20
_diffrn_reflns_limit_h_min -20
_diffrn_reflns_limit_k_max 23
_diffrn_reflns_limit_k_min -23
_diffrn_reflns_limit_l_max 30
_diffrn_reflns_limit_l_min -30
_diffrn_reflns_number 159273
_diffrn_reflns_point_group_measured_fraction_full 0.999
_diffrn_reflns_point_group_measured_fraction_max 0.997
_diffrn_reflns_theta_full 25.242
_diffrn_reflns_theta_max 33.793
_diffrn_reflns_theta_min 2.047
_exptl_absorpt_coefficient_mu 1.750
_exptl_absorpt_correction_T_max 0.7467
_exptl_absorpt_correction_T_min 0.6013
_exptl_absorpt_correction_type multi-scan
_exptl_absorpt_process_details sadabs
_exptl_crystal_colour colorless
_exptl_crystal_density_diffrn 1.804
_exptl_crystal_description block
_exptl_crystal_F_000 2120
_exptl_crystal_size_max 0.550
_exptl_crystal_size_mid 0.070
_exptl_crystal_size_min 0.040
_refine_diff_density_max 1.847
_refine_diff_density_min -1.192
_refine_diff_density_rms 0.112
_refine_ls_extinction_method none
_refine_ls_goodness_of_fit_ref 1.015
_refine_ls_hydrogen_treatment mixed
_refine_ls_matrix_type full
_refine_ls_number_parameters 481
_refine_ls_number_reflns 15835
_refine_ls_number_restraints 11
_refine_ls_restrained_S_all 1.016
_refine_ls_R_factor_all 0.0383
_refine_ls_R_factor_gt 0.0295
_refine_ls_shift/su_max 0.004
_refine_ls_shift/su_mean 0.000
_refine_ls_structure_factor_coef Fsqd
_refine_ls_weighting_details 'w=1/[\s^2^(Fo^2^)+(0.0372P)^2^+5.2670P] where P=(Fo^2^+2Fc^2^)/3'
_refine_ls_weighting_scheme calc
_refine_ls_wR_factor_gt 0.0770
_refine_ls_wR_factor_ref 0.0826
_reflns_Friedel_coverage 0.000
_reflns_number_gt 13419
_reflns_number_total 15835
_reflns_threshold_expression 'I > 2\s(I)'
_cod_data_source_file d4dt03492a2.cif
_cod_data_source_block gz1665-13
_cod_depositor_comments 'Adding full bibliography for 7717989--7717991.cif.'
_cod_original_sg_symbol_H-M 'P 21/c'
_cod_original_formula_sum 'C16.50 H16 Cl4 In N3 O1.50'
_cod_database_code 7717991
_shelx_shelxl_version_number 2018/3
_shelx_space_group_comment
; 
The symmetry employed for this shelxl refinement is uniquely defined 
by the following loop, which should always be used as a source of 
symmetry information in preference to the above space-group names. 
They are only intended as comments. 
;
_shelx_estimated_absorpt_t_min 0.446
_shelx_estimated_absorpt_t_max 0.933

loop_
_space_group_symop_operation_xyz
'x, y, z'
'-x, y+1/2, -z+1/2'
'-x, -y, -z'
'x, -y-1/2, z-1/2'

loop_
_atom_site_label
_atom_site_type_symbol
_atom_site_fract_x
_atom_site_fract_y
_atom_site_fract_z
_atom_site_U_iso_or_equiv
_atom_site_adp_type
_atom_site_occupancy
_atom_site_site_symmetry_order
_atom_site_calc_flag
_atom_site_refinement_flags_posn
_atom_site_refinement_flags_adp
_atom_site_refinement_flags_occupancy
_atom_site_disorder_assembly
_atom_site_disorder_group
In1 In 0.02904(2) 0.23627(2) 0.34675(2) 0.01547(3) Uani 1 1 d . . . . .
Cl1 Cl -0.05817(3) 0.19971(3) 0.45451(2) 0.02051(8) Uani 1 1 d . . . . .
Cl2 Cl -0.02987(5) 0.38458(3) 0.35236(3) 0.03011(11) Uani 1 1 d . . . . .
Cl3 Cl 0.10631(4) 0.26096(3) 0.23542(3) 0.02364(9) Uani 1 1 d . . . . .
N1 N -0.08869(12) 0.15076(11) 0.29224(8) 0.0176(3) Uani 1 1 d . . . . .
N2 N 0.08559(11) 0.09688(10) 0.34852(8) 0.0158(3) Uani 1 1 d . . . . .
N3 N 0.18525(12) 0.23451(10) 0.39913(8) 0.0175(3) Uani 1 1 d . . . . .
C11 C -0.17222(15) 0.18355(14) 0.26198(11) 0.0221(3) Uani 1 1 d . . . . .
H11A H -0.185768 0.244409 0.265849 0.027 Uiso 1 1 calc R U . . .
C12 C -0.23981(16) 0.13151(15) 0.22507(11) 0.0260(4) Uani 1 1 d . . . . .
H12A H -0.298324 0.156307 0.203537 0.031 Uiso 1 1 calc R U . . .
C13 C -0.22025(16) 0.04328(16) 0.22035(12) 0.0269(4) Uani 1 1 d . . . . .
H13A H -0.265235 0.006332 0.195264 0.032 Uiso 1 1 calc R U . . .
C14 C -0.13420(16) 0.00843(14) 0.25251(11) 0.0237(4) Uani 1 1 d . . . . .
H14A H -0.120483 -0.052551 0.250475 0.028 Uiso 1 1 calc R U . . .
C15 C -0.06896(14) 0.06419(12) 0.28750(9) 0.0175(3) Uani 1 1 d . . . . .
C21 C 0.02617(14) 0.03365(12) 0.32239(9) 0.0170(3) Uani 1 1 d . . . . .
C22 C 0.05250(15) -0.05412(13) 0.32926(10) 0.0196(3) Uani 1 1 d . . . . .
H22A H 0.011083 -0.099199 0.310334 0.024 Uiso 1 1 calc R U . . .
C23 C 0.14195(15) -0.07307(12) 0.36499(10) 0.0200(3) Uani 1 1 d . . . . .
C24 C 0.20360(15) -0.00776(13) 0.39180(10) 0.0195(3) Uani 1 1 d . . . . .
H24A H 0.264807 -0.021262 0.415985 0.023 Uiso 1 1 calc R U . . .
C25 C 0.17244(13) 0.07858(12) 0.38195(9) 0.0162(3) Uani 1 1 d . . . . .
C31 C 0.23296(15) 0.30667(13) 0.42048(11) 0.0225(4) Uani 1 1 d . . . . .
H31A H 0.200521 0.361708 0.414069 0.027 Uiso 1 1 calc R U . . .
C32 C 0.32836(16) 0.30411(15) 0.45174(11) 0.0249(4) Uani 1 1 d . . . . .
H32A H 0.361117 0.356497 0.466182 0.030 Uiso 1 1 calc R U . . .
C33 C 0.37471(15) 0.22401(15) 0.46144(10) 0.0228(4) Uani 1 1 d . . . . .
H33A H 0.439629 0.220512 0.483317 0.027 Uiso 1 1 calc R U . . .
C34 C 0.32587(14) 0.14839(13) 0.43900(10) 0.0196(3) Uani 1 1 d . . . . .
H34A H 0.357185 0.092788 0.444893 0.024 Uiso 1 1 calc R U . . .
C35 C 0.23060(13) 0.15548(12) 0.40784(9) 0.0169(3) Uani 1 1 d . . . . .
Cl4 Cl 0.17711(5) -0.18041(3) 0.37683(3) 0.03006(11) Uani 1 1 d . . . . .
In2 In 0.53113(2) 0.61367(2) 0.83600(2) 0.01558(3) Uani 1 1 d . . . . .
Cl5 Cl 0.44710(4) 0.58941(3) 0.94602(2) 0.02324(9) Uani 1 1 d . . . . .
Cl6 Cl 0.47512(5) 0.76424(3) 0.83518(3) 0.03129(11) Uani 1 1 d . . . . .
Cl7 Cl 0.61121(4) 0.63451(3) 0.72465(2) 0.02271(9) Uani 1 1 d . . . . .
N4 N 0.41137(12) 0.52970(11) 0.78248(8) 0.0179(3) Uani 1 1 d . . . . .
N5 N 0.57749(12) 0.47202(10) 0.84610(8) 0.0162(3) Uani 1 1 d . . . . .
N6 N 0.68890(12) 0.60896(10) 0.88587(8) 0.0170(3) Uani 1 1 d . . . . .
C41 C 0.33369(15) 0.56371(13) 0.74633(10) 0.0212(3) Uani 1 1 d . . . . .
H41A H 0.327175 0.625537 0.743575 0.025 Uiso 1 1 calc R U . . .
C42 C 0.26248(15) 0.51173(15) 0.71280(11) 0.0243(4) Uani 1 1 d . . . . .
H42A H 0.209073 0.537340 0.686456 0.029 Uiso 1 1 calc R U . . .
C43 C 0.27082(15) 0.42174(15) 0.71850(11) 0.0233(4) Uani 1 1 d . . . . .
H43A H 0.221872 0.384737 0.697037 0.028 Uiso 1 1 calc R U . . .
C44 C 0.35128(15) 0.38585(13) 0.75584(10) 0.0205(3) Uani 1 1 d . . . . .
H44A H 0.357888 0.324207 0.760418 0.025 Uiso 1 1 calc R U . . .
C45 C 0.42201(13) 0.44186(12) 0.78641(9) 0.0169(3) Uani 1 1 d . . . . .
C51 C 0.51289(13) 0.41011(12) 0.82482(9) 0.0164(3) Uani 1 1 d . . . . .
C52 C 0.53118(15) 0.32176(12) 0.83944(10) 0.0194(3) Uani 1 1 d . . . . .
H52A H 0.487004 0.276948 0.823107 0.023 Uiso 1 1 calc R U . . .
C53 C 0.61680(15) 0.30275(12) 0.87889(10) 0.0199(3) Uani 1 1 d . . . . .
C54 C 0.68317(15) 0.36707(13) 0.90179(10) 0.0196(3) Uani 1 1 d . . . . .
H54A H 0.741436 0.353197 0.928924 0.024 Uiso 1 1 calc R U . . .
C55 C 0.66083(13) 0.45307(12) 0.88333(9) 0.0166(3) Uani 1 1 d . . . . .
C61 C 0.74617(15) 0.68007(13) 0.89788(10) 0.0206(3) Uani 1 1 d . . . . .
H61A H 0.720309 0.735915 0.885261 0.025 Uiso 1 1 calc R U . . .
C62 C 0.84210(15) 0.67453(15) 0.92820(10) 0.0238(4) Uani 1 1 d . . . . .
H62A H 0.881525 0.725742 0.936299 0.029 Uiso 1 1 calc R U . . .
C63 C 0.87929(15) 0.59287(15) 0.94643(10) 0.0231(4) Uani 1 1 d . . . . .
H63A H 0.944328 0.587495 0.967913 0.028 Uiso 1 1 calc R U . . .
C64 C 0.82076(14) 0.51888(14) 0.93305(10) 0.0211(3) Uani 1 1 d . . . . .
H64A H 0.845552 0.462330 0.944678 0.025 Uiso 1 1 calc R U . . .
C65 C 0.72544(14) 0.52894(12) 0.90239(9) 0.0171(3) Uani 1 1 d . . . . .
Cl8 Cl 0.64053(5) 0.19561(3) 0.90123(3) 0.03319(12) Uani 1 1 d . . . . .
O1 O 0.1852(2) 0.3964(2) 0.56890(15) 0.0707(8) Uani 1 1 d D . . . .
H1 H 0.2210(5) 0.4333(18) 0.550(2) 0.085 Uiso 1 1 d D U . . .
C1 C 0.0765(2) 0.4041(3) 0.5626(2) 0.0729(12) Uani 1 1 d D . . . .
H1A H 0.044757 0.380705 0.603409 0.109 Uiso 1 1 calc R U . . .
H1B H 0.052484 0.370910 0.522925 0.109 Uiso 1 1 calc R U . . .
H1C H 0.057881 0.465811 0.557099 0.109 Uiso 1 1 calc R U . . .
O2 O -0.2630(3) 0.4775(2) 0.5201(2) 0.0986(12) Uani 1 1 d D . . . .
H2 H -0.2943(15) 0.4989(12) 0.5517(4) 0.118 Uiso 1 1 d D U . . .
C2 C -0.1941(4) 0.4066(3) 0.5323(2) 0.0808(13) Uani 1 1 d D . . . .
H2A H -0.141524 0.424778 0.565243 0.121 Uiso 1 1 calc R U . . .
H2B H -0.161757 0.389967 0.489744 0.121 Uiso 1 1 calc R U . . .
H2C H -0.231601 0.356483 0.550234 0.121 Uiso 1 1 calc R U . . .
O3 O -0.4557(3) 0.4104(2) 0.55370(19) 0.1085(14) Uani 1 1 d D . . . .
H3 H -0.4124(13) 0.4277(6) 0.5273(9) 0.130 Uiso 1 1 d D U . . .
C3 C -0.5127(4) 0.4719(3) 0.5923(2) 0.0759(13) Uani 1 1 d D . . . .
H3A H -0.466207 0.505134 0.621905 0.114 Uiso 1 1 calc R U . . .
H3B H -0.562323 0.440608 0.619878 0.114 Uiso 1 1 calc R U . . .
H3C H -0.548653 0.512134 0.561491 0.114 Uiso 1 1 calc R U . . .

loop_
_atom_site_aniso_label
_atom_site_aniso_U_11
_atom_site_aniso_U_22
_atom_site_aniso_U_33
_atom_site_aniso_U_23
_atom_site_aniso_U_13
_atom_site_aniso_U_12
In1 0.01533(5) 0.01327(5) 0.01777(6) 0.00018(4) -0.00093(4) 0.00198(4)
Cl1 0.01830(17) 0.0246(2) 0.01862(18) 0.00070(15) 0.00102(15) 0.00036(15)
Cl2 0.0391(3) 0.0182(2) 0.0332(3) 0.00194(18) 0.0068(2) 0.01165(19)
Cl3 0.0285(2) 0.0206(2) 0.0220(2) 0.00380(16) 0.00660(17) 0.00346(17)
N1 0.0168(6) 0.0176(7) 0.0183(7) 0.0006(5) -0.0003(5) 0.0006(5)
N2 0.0152(6) 0.0154(6) 0.0168(6) 0.0004(5) 0.0002(5) 0.0009(5)
N3 0.0166(6) 0.0167(7) 0.0191(7) 0.0002(5) -0.0006(5) 0.0002(5)
C11 0.0194(8) 0.0233(9) 0.0235(9) 0.0023(7) -0.0025(7) 0.0007(7)
C12 0.0189(8) 0.0318(11) 0.0271(10) 0.0028(8) -0.0052(7) -0.0029(8)
C13 0.0220(9) 0.0308(11) 0.0278(10) 0.0013(8) -0.0058(7) -0.0078(8)
C14 0.0253(9) 0.0207(8) 0.0252(9) -0.0012(7) -0.0012(7) -0.0046(7)
C15 0.0171(7) 0.0170(7) 0.0183(7) 0.0003(6) 0.0008(6) -0.0018(6)
C21 0.0172(7) 0.0161(7) 0.0178(7) -0.0012(6) 0.0013(6) 0.0006(6)
C22 0.0227(8) 0.0161(7) 0.0201(8) -0.0015(6) 0.0016(6) -0.0004(6)
C23 0.0254(8) 0.0143(7) 0.0203(8) 0.0000(6) 0.0030(7) 0.0043(6)
C24 0.0203(8) 0.0184(8) 0.0198(8) 0.0006(6) 0.0006(6) 0.0056(6)
C25 0.0157(7) 0.0164(7) 0.0164(7) -0.0002(6) 0.0015(6) 0.0026(6)
C31 0.0216(8) 0.0191(8) 0.0266(9) -0.0017(7) -0.0024(7) -0.0009(7)
C32 0.0215(8) 0.0262(9) 0.0270(10) -0.0029(7) -0.0022(7) -0.0044(7)
C33 0.0177(8) 0.0297(10) 0.0210(8) -0.0014(7) -0.0011(6) -0.0012(7)
C34 0.0158(7) 0.0240(8) 0.0191(8) 0.0002(6) 0.0000(6) 0.0022(6)
C35 0.0150(7) 0.0184(7) 0.0173(7) -0.0009(6) 0.0005(6) 0.0017(6)
Cl4 0.0415(3) 0.01589(19) 0.0327(3) 0.00111(18) -0.0023(2) 0.00767(19)
In2 0.01544(5) 0.01314(5) 0.01813(6) 0.00032(4) -0.00072(4) -0.00005(4)
Cl5 0.02198(19) 0.0285(2) 0.01931(19) -0.00149(16) 0.00247(16) -0.00500(17)
Cl6 0.0373(3) 0.0170(2) 0.0399(3) 0.00226(19) 0.0108(2) 0.00814(19)
Cl7 0.0267(2) 0.0205(2) 0.0210(2) 0.00314(15) 0.00466(16) 0.00376(16)
N4 0.0166(6) 0.0174(7) 0.0195(7) 0.0001(5) -0.0006(5) -0.0003(5)
N5 0.0156(6) 0.0153(6) 0.0176(6) -0.0002(5) -0.0012(5) -0.0006(5)
N6 0.0163(6) 0.0175(7) 0.0173(7) -0.0001(5) 0.0001(5) -0.0026(5)
C41 0.0195(8) 0.0216(8) 0.0225(8) 0.0008(7) -0.0022(7) 0.0017(7)
C42 0.0194(8) 0.0289(10) 0.0243(9) 0.0015(7) -0.0051(7) -0.0007(7)
C43 0.0178(8) 0.0280(10) 0.0239(9) -0.0017(7) -0.0033(7) -0.0041(7)
C44 0.0194(8) 0.0211(8) 0.0211(8) -0.0027(6) -0.0004(6) -0.0027(7)
C45 0.0157(7) 0.0177(7) 0.0172(7) -0.0015(6) 0.0001(6) -0.0018(6)
C51 0.0164(7) 0.0157(7) 0.0170(7) -0.0015(6) -0.0004(6) -0.0006(6)
C52 0.0227(8) 0.0145(7) 0.0211(8) -0.0014(6) -0.0010(7) -0.0018(6)
C53 0.0234(8) 0.0140(7) 0.0221(8) 0.0011(6) 0.0003(7) 0.0023(6)
C54 0.0203(8) 0.0182(8) 0.0203(8) 0.0008(6) -0.0021(6) 0.0031(6)
C55 0.0159(7) 0.0171(7) 0.0167(7) -0.0009(6) -0.0005(6) 0.0000(6)
C61 0.0217(8) 0.0196(8) 0.0204(8) 0.0001(6) 0.0009(6) -0.0063(7)
C62 0.0206(8) 0.0294(10) 0.0216(9) -0.0021(7) 0.0014(7) -0.0085(7)
C63 0.0162(7) 0.0313(10) 0.0219(9) -0.0053(7) -0.0006(6) -0.0034(7)
C64 0.0175(7) 0.0250(9) 0.0207(8) -0.0032(7) -0.0017(6) 0.0015(7)
C65 0.0159(7) 0.0187(7) 0.0165(7) -0.0015(6) 0.0002(6) -0.0003(6)
Cl8 0.0426(3) 0.0159(2) 0.0407(3) 0.00334(19) -0.0104(2) 0.0029(2)
O1 0.0761(19) 0.078(2) 0.0580(17) -0.0004(14) -0.0089(15) 0.0043(16)
C1 0.088(3) 0.051(2) 0.079(3) -0.016(2) -0.006(2) 0.020(2)
O2 0.081(2) 0.0571(19) 0.159(4) 0.024(2) 0.022(2) 0.0192(17)
C2 0.081(3) 0.094(4) 0.068(3) 0.005(3) -0.002(2) 0.019(3)
O3 0.132(3) 0.103(3) 0.091(3) 0.018(2) 0.049(2) 0.021(3)
C3 0.102(3) 0.060(2) 0.067(3) 0.006(2) 0.031(2) 0.023(2)

loop_
_atom_type_symbol
_atom_type_description
_atom_type_scat_dispersion_real
_atom_type_scat_dispersion_imag
_atom_type_scat_source
C C 0.0033 0.0016 'International Tables Vol C Tables 4.2.6.8 and 6.1.1.4'
H H 0.0000 0.0000 'International Tables Vol C Tables 4.2.6.8 and 6.1.1.4'
N N 0.0061 0.0033 'International Tables Vol C Tables 4.2.6.8 and 6.1.1.4'
O O 0.0106 0.0060 'International Tables Vol C Tables 4.2.6.8 and 6.1.1.4'
Cl Cl 0.1484 0.1585 'International Tables Vol C Tables 4.2.6.8 and 6.1.1.4'
In In -0.7276 1.3100 'International Tables Vol C Tables 4.2.6.8 and 6.1.1.4'

loop_
_geom_angle_atom_site_label_1
_geom_angle_atom_site_label_2
_geom_angle_atom_site_label_3
_geom_angle
_geom_angle_site_symmetry_1
_geom_angle_site_symmetry_3
_geom_angle_publ_flag
N2 In1 N1 71.70(6) . . ?
N2 In1 N3 71.88(6) . . ?
N1 In1 N3 143.53(6) . . ?
N2 In1 Cl2 176.45(4) . . ?
N1 In1 Cl2 110.32(4) . . ?
N3 In1 Cl2 106.15(4) . . ?
N2 In1 Cl3 91.06(4) . . ?
N1 In1 Cl3 87.25(4) . . ?
N3 In1 Cl3 91.53(4) . . ?
Cl2 In1 Cl3 91.946(18) . . ?
N2 In1 Cl1 86.01(4) . . ?
N1 In1 Cl1 87.58(4) . . ?
N3 In1 Cl1 91.81(4) . . ?
Cl2 In1 Cl1 91.136(18) . . ?
Cl3 In1 Cl1 174.647(17) . . ?
C11 N1 C15 119.50(17) . . ?
C11 N1 In1 122.69(13) . . ?
C15 N1 In1 117.69(12) . . ?
C25 N2 C21 121.68(16) . . ?
C25 N2 In1 118.85(12) . . ?
C21 N2 In1 119.09(12) . . ?
C31 N3 C35 119.60(16) . . ?
C31 N3 In1 123.20(13) . . ?
C35 N3 In1 117.21(12) . . ?
N1 C11 C12 122.1(2) . . ?
N1 C11 H11A 118.9 . . ?
C12 C11 H11A 118.9 . . ?
C13 C12 C11 118.58(19) . . ?
C13 C12 H12A 120.7 . . ?
C11 C12 H12A 120.7 . . ?
C12 C13 C14 119.7(2) . . ?
C12 C13 H13A 120.2 . . ?
C14 C13 H13A 120.2 . . ?
C15 C14 C13 118.8(2) . . ?
C15 C14 H14A 120.6 . . ?
C13 C14 H14A 120.6 . . ?
N1 C15 C14 121.29(18) . . ?
N1 C15 C21 115.75(16) . . ?
C14 C15 C21 122.96(17) . . ?
N2 C21 C22 121.06(17) . . ?
N2 C21 C15 115.44(16) . . ?
C22 C21 C15 123.48(17) . . ?
C23 C22 C21 117.17(17) . . ?
C23 C22 H22A 121.4 . . ?
C21 C22 H22A 121.4 . . ?
C24 C23 C22 121.81(17) . . ?
C24 C23 Cl4 118.83(15) . . ?
C22 C23 Cl4 119.36(15) . . ?
C23 C24 C25 117.44(17) . . ?
C23 C24 H24A 121.3 . . ?
C25 C24 H24A 121.3 . . ?
N2 C25 C24 120.82(17) . . ?
N2 C25 C35 115.65(16) . . ?
C24 C25 C35 123.52(17) . . ?
N3 C31 C32 122.21(19) . . ?
N3 C31 H31A 118.9 . . ?
C32 C31 H31A 118.9 . . ?
C33 C32 C31 118.65(19) . . ?
C33 C32 H32A 120.7 . . ?
C31 C32 H32A 120.7 . . ?
C32 C33 C34 119.60(18) . . ?
C32 C33 H33A 120.2 . . ?
C34 C33 H33A 120.2 . . ?
C35 C34 C33 118.90(18) . . ?
C35 C34 H34A 120.6 . . ?
C33 C34 H34A 120.6 . . ?
N3 C35 C34 121.04(17) . . ?
N3 C35 C25 116.01(15) . . ?
C34 C35 C25 122.95(17) . . ?
N5 In2 N4 71.52(6) . . ?
N5 In2 N6 71.93(6) . . ?
N4 In2 N6 142.97(6) . . ?
N5 In2 Cl6 174.87(4) . . ?
N4 In2 Cl6 109.05(4) . . ?
N6 In2 Cl6 107.89(4) . . ?
N5 In2 Cl7 94.84(4) . . ?
N4 In2 Cl7 87.70(4) . . ?
N6 In2 Cl7 89.56(4) . . ?
Cl6 In2 Cl7 90.281(18) . . ?
N5 In2 Cl5 84.38(4) . . ?
N4 In2 Cl5 90.52(4) . . ?
N6 In2 Cl5 91.73(4) . . ?
Cl6 In2 Cl5 90.509(19) . . ?
Cl7 In2 Cl5 178.200(17) . . ?
C41 N4 C45 119.53(17) . . ?
C41 N4 In2 122.83(13) . . ?
C45 N4 In2 117.61(12) . . ?
C51 N5 C55 121.90(16) . . ?
C51 N5 In2 118.94(12) . . ?
C55 N5 In2 118.19(12) . . ?
C61 N6 C65 119.70(16) . . ?
C61 N6 In2 123.60(13) . . ?
C65 N6 In2 116.68(12) . . ?
N4 C41 C42 122.20(19) . . ?
N4 C41 H41A 118.9 . . ?
C42 C41 H41A 118.9 . . ?
C43 C42 C41 118.61(19) . . ?
C43 C42 H42A 120.7 . . ?
C41 C42 H42A 120.7 . . ?
C42 C43 C44 119.57(19) . . ?
C42 C43 H43A 120.2 . . ?
C44 C43 H43A 120.2 . . ?
C43 C44 C45 118.81(19) . . ?
C43 C44 H44A 120.6 . . ?
C45 C44 H44A 120.6 . . ?
N4 C45 C44 121.20(17) . . ?
N4 C45 C51 115.81(16) . . ?
C44 C45 C51 122.99(17) . . ?
N5 C51 C52 120.87(17) . . ?
N5 C51 C45 115.47(16) . . ?
C52 C51 C45 123.65(16) . . ?
C53 C52 C51 116.88(17) . . ?
C53 C52 H52A 121.6 . . ?
C51 C52 H52A 121.6 . . ?
C54 C53 C52 122.27(17) . . ?
C54 C53 Cl8 118.76(15) . . ?
C52 C53 Cl8 118.96(15) . . ?
C53 C54 C55 117.11(17) . . ?
C53 C54 H54A 121.4 . . ?
C55 C54 H54A 121.4 . . ?
N5 C55 C54 120.92(17) . . ?
N5 C55 C65 115.39(16) . . ?
C54 C55 C65 123.69(17) . . ?
N6 C61 C62 121.93(19) . . ?
N6 C61 H61A 119.0 . . ?
C62 C61 H61A 119.0 . . ?
C63 C62 C61 118.70(19) . . ?
C63 C62 H62A 120.7 . . ?
C61 C62 H62A 120.7 . . ?
C62 C63 C64 119.50(18) . . ?
C62 C63 H63A 120.2 . . ?
C64 C63 H63A 120.2 . . ?
C65 C64 C63 118.91(19) . . ?
C65 C64 H64A 120.5 . . ?
C63 C64 H64A 120.5 . . ?
N6 C65 C64 121.24(17) . . ?
N6 C65 C55 116.60(16) . . ?
C64 C65 C55 122.10(17) . . ?
C1 O1 H1 118.6(5) . . ?
O1 C1 H1A 109.5 . . ?
O1 C1 H1B 109.5 . . ?
H1A C1 H1B 109.5 . . ?
O1 C1 H1C 109.5 . . ?
H1A C1 H1C 109.5 . . ?
H1B C1 H1C 109.5 . . ?
C2 O2 H2 119.8(5) . . ?
O2 C2 H2A 109.5 . . ?
O2 C2 H2B 109.5 . . ?
H2A C2 H2B 109.5 . . ?
O2 C2 H2C 109.5 . . ?
H2A C2 H2C 109.5 . . ?
H2B C2 H2C 109.5 . . ?
C3 O3 H3 120.0(5) . . ?
O3 C3 H3A 109.5 . . ?
O3 C3 H3B 109.5 . . ?
H3A C3 H3B 109.5 . . ?
O3 C3 H3C 109.5 . . ?
H3A C3 H3C 109.5 . . ?
H3B C3 H3C 109.5 . . ?

loop_
_geom_bond_atom_site_label_1
_geom_bond_atom_site_label_2
_geom_bond_distance
_geom_bond_site_symmetry_2
_geom_bond_publ_flag
In1 N2 2.2554(15) . ?
In1 N1 2.2793(16) . ?
In1 N3 2.2801(16) . ?
In1 Cl2 2.3973(5) . ?
In1 Cl3 2.4633(5) . ?
In1 Cl1 2.4943(5) . ?
N1 C11 1.337(2) . ?
N1 C15 1.351(2) . ?
N2 C25 1.337(2) . ?
N2 C21 1.339(2) . ?
N3 C31 1.333(2) . ?
N3 C35 1.356(2) . ?
C11 C12 1.389(3) . ?
C11 H11A 0.9500 . ?
C12 C13 1.376(3) . ?
C12 H12A 0.9500 . ?
C13 C14 1.392(3) . ?
C13 H13A 0.9500 . ?
C14 C15 1.384(3) . ?
C14 H14A 0.9500 . ?
C15 C21 1.490(3) . ?
C21 C22 1.391(3) . ?
C22 C23 1.390(3) . ?
C22 H22A 0.9500 . ?
C23 C24 1.384(3) . ?
C23 Cl4 1.7187(19) . ?
C24 C25 1.394(3) . ?
C24 H24A 0.9500 . ?
C25 C35 1.487(3) . ?
C31 C32 1.387(3) . ?
C31 H31A 0.9500 . ?
C32 C33 1.379(3) . ?
C32 H32A 0.9500 . ?
C33 C34 1.390(3) . ?
C33 H33A 0.9500 . ?
C34 C35 1.388(3) . ?
C34 H34A 0.9500 . ?
In2 N5 2.2562(16) . ?
In2 N4 2.2751(16) . ?
In2 N6 2.2781(16) . ?
In2 Cl6 2.4150(5) . ?
In2 Cl7 2.4714(5) . ?
In2 Cl5 2.4787(5) . ?
N4 C41 1.339(2) . ?
N4 C45 1.352(2) . ?
N5 C51 1.333(2) . ?
N5 C55 1.339(2) . ?
N6 C61 1.340(2) . ?
N6 C65 1.351(2) . ?
C41 C42 1.386(3) . ?
C41 H41A 0.9500 . ?
C42 C43 1.384(3) . ?
C42 H42A 0.9500 . ?
C43 C44 1.390(3) . ?
C43 H43A 0.9500 . ?
C44 C45 1.393(3) . ?
C44 H44A 0.9500 . ?
C45 C51 1.484(3) . ?
C51 C52 1.400(3) . ?
C52 C53 1.387(3) . ?
C52 H52A 0.9500 . ?
C53 C54 1.384(3) . ?
C53 Cl8 1.7224(19) . ?
C54 C55 1.394(3) . ?
C54 H54A 0.9500 . ?
C55 C65 1.481(3) . ?
C61 C62 1.387(3) . ?
C61 H61A 0.9500 . ?
C62 C63 1.385(3) . ?
C62 H62A 0.9500 . ?
C63 C64 1.390(3) . ?
C63 H63A 0.9500 . ?
C64 C65 1.389(3) . ?
C64 H64A 0.9500 . ?
O1 C1 1.4345(19) . ?
O1 H1 0.822(2) . ?
C1 H1A 0.9800 . ?
C1 H1B 0.9800 . ?
C1 H1C 0.9800 . ?
O2 C2 1.4291(19) . ?
O2 H2 0.820(2) . ?
C2 H2A 0.9800 . ?
C2 H2B 0.9800 . ?
C2 H2C 0.9800 . ?
O3 C3 1.4280(19) . ?
O3 H3 0.821(2) . ?
C3 H3A 0.9800 . ?
C3 H3B 0.9800 . ?
C3 H3C 0.9800 . ?

loop_
_geom_hbond_atom_site_label_D
_geom_hbond_atom_site_label_H
_geom_hbond_atom_site_label_A
_geom_hbond_distance_DH
_geom_hbond_distance_HA
_geom_hbond_distance_DA
_geom_hbond_angle_DHA
_geom_hbond_site_symmetry_A
_geom_hbond_publ_flag
O1 H1 O2 0.822(2) 2.029(11) 2.809(5) 158(3) 3_566 yes
O2 H2 O3 0.820(2) 2.51(2) 2.817(6) 103(2) . yes
O3 H3 O2 0.821(2) 2.109(15) 2.817(6) 144(2) . yes

loop_
_geom_torsion_atom_site_label_1
_geom_torsion_atom_site_label_2
_geom_torsion_atom_site_label_3
_geom_torsion_atom_site_label_4
_geom_torsion
_geom_torsion_site_symmetry_1
_geom_torsion_site_symmetry_2
_geom_torsion_site_symmetry_3
_geom_torsion_site_symmetry_4
_geom_torsion_publ_flag
C15 N1 C11 C12 -0.5(3) . . . . ?
In1 N1 C11 C12 175.57(16) . . . . ?
N1 C11 C12 C13 0.7(3) . . . . ?
C11 C12 C13 C14 0.2(3) . . . . ?
C12 C13 C14 C15 -1.3(3) . . . . ?
C11 N1 C15 C14 -0.7(3) . . . . ?
In1 N1 C15 C14 -176.96(15) . . . . ?
C11 N1 C15 C21 179.57(17) . . . . ?
In1 N1 C15 C21 3.3(2) . . . . ?
C13 C14 C15 N1 1.6(3) . . . . ?
C13 C14 C15 C21 -178.71(19) . . . . ?
C25 N2 C21 C22 0.2(3) . . . . ?
In1 N2 C21 C22 -172.55(14) . . . . ?
C25 N2 C21 C15 179.07(16) . . . . ?
In1 N2 C21 C15 6.3(2) . . . . ?
N1 C15 C21 N2 -6.3(2) . . . . ?
C14 C15 C21 N2 174.04(18) . . . . ?
N1 C15 C21 C22 172.54(17) . . . . ?
C14 C15 C21 C22 -7.2(3) . . . . ?
N2 C21 C22 C23 0.8(3) . . . . ?
C15 C21 C22 C23 -177.94(17) . . . . ?
C21 C22 C23 C24 -1.1(3) . . . . ?
C21 C22 C23 Cl4 178.56(14) . . . . ?
C22 C23 C24 C25 0.3(3) . . . . ?
Cl4 C23 C24 C25 -179.32(14) . . . . ?
C21 N2 C25 C24 -1.0(3) . . . . ?
In1 N2 C25 C24 171.75(13) . . . . ?
C21 N2 C25 C35 179.75(16) . . . . ?
In1 N2 C25 C35 -7.5(2) . . . . ?
C23 C24 C25 N2 0.8(3) . . . . ?
C23 C24 C25 C35 179.91(17) . . . . ?
C35 N3 C31 C32 -0.1(3) . . . . ?
In1 N3 C31 C32 -179.47(16) . . . . ?
N3 C31 C32 C33 -0.5(3) . . . . ?
C31 C32 C33 C34 0.9(3) . . . . ?
C32 C33 C34 C35 -0.7(3) . . . . ?
C31 N3 C35 C34 0.3(3) . . . . ?
In1 N3 C35 C34 179.75(14) . . . . ?
C31 N3 C35 C25 -179.45(17) . . . . ?
In1 N3 C35 C25 0.0(2) . . . . ?
C33 C34 C35 N3 0.0(3) . . . . ?
C33 C34 C35 C25 179.81(17) . . . . ?
N2 C25 C35 N3 4.8(2) . . . . ?
C24 C25 C35 N3 -174.33(17) . . . . ?
N2 C25 C35 C34 -174.93(17) . . . . ?
C24 C25 C35 C34 5.9(3) . . . . ?
C45 N4 C41 C42 0.5(3) . . . . ?
In2 N4 C41 C42 178.61(15) . . . . ?
N4 C41 C42 C43 1.7(3) . . . . ?
C41 C42 C43 C44 -1.7(3) . . . . ?
C42 C43 C44 C45 -0.3(3) . . . . ?
C41 N4 C45 C44 -2.7(3) . . . . ?
In2 N4 C45 C44 179.13(14) . . . . ?
C41 N4 C45 C51 177.22(17) . . . . ?
In2 N4 C45 C51 -1.0(2) . . . . ?
C43 C44 C45 N4 2.6(3) . . . . ?
C43 C44 C45 C51 -177.32(18) . . . . ?
C55 N5 C51 C52 -1.5(3) . . . . ?
In2 N5 C51 C52 -170.01(14) . . . . ?
C55 N5 C51 C45 177.65(16) . . . . ?
In2 N5 C51 C45 9.1(2) . . . . ?
N4 C45 C51 N5 -5.3(2) . . . . ?
C44 C45 C51 N5 174.63(17) . . . . ?
N4 C45 C51 C52 173.86(17) . . . . ?
C44 C45 C51 C52 -6.3(3) . . . . ?
N5 C51 C52 C53 2.4(3) . . . . ?
C45 C51 C52 C53 -176.70(17) . . . . ?
C51 C52 C53 C54 -1.5(3) . . . . ?
C51 C52 C53 Cl8 177.54(14) . . . . ?
C52 C53 C54 C55 -0.2(3) . . . . ?
Cl8 C53 C54 C55 -179.28(15) . . . . ?
C51 N5 C55 C54 -0.4(3) . . . . ?
In2 N5 C55 C54 168.23(14) . . . . ?
C51 N5 C55 C65 179.40(16) . . . . ?
In2 N5 C55 C65 -12.0(2) . . . . ?
C53 C54 C55 N5 1.2(3) . . . . ?
C53 C54 C55 C65 -178.53(17) . . . . ?
C65 N6 C61 C62 -1.2(3) . . . . ?
In2 N6 C61 C62 -179.80(14) . . . . ?
N6 C61 C62 C63 0.0(3) . . . . ?
C61 C62 C63 C64 1.0(3) . . . . ?
C62 C63 C64 C65 -0.8(3) . . . . ?
C61 N6 C65 C64 1.4(3) . . . . ?
In2 N6 C65 C64 -179.94(14) . . . . ?
C61 N6 C65 C55 -175.94(16) . . . . ?
In2 N6 C65 C55 2.7(2) . . . . ?
C63 C64 C65 N6 -0.4(3) . . . . ?
C63 C64 C65 C55 176.82(18) . . . . ?
N5 C55 C65 N6 6.0(2) . . . . ?
C54 C55 C65 N6 -174.24(18) . . . . ?
N5 C55 C65 C64 -171.30(17) . . . . ?
C54 C55 C65 C64 8.5(3) . . . . ?
